data_7134653
loop_
_publ_author_name
'Skonieczny, Kamil'
'Kielesi\'nski, \/Lukasz'
'Grzybowski, Marek'
'Gryko, Daniel T.'

_publ_section_title
;
 Polysubstitution of dipyrrolonaphthyridinediones as a potent strategy
 towards strongly emitting fluorophores
;
_journal_issue 55
_journal_name_full 'Chemical Communications'
_journal_page_first 10178
_journal_page_last 10181
_journal_paper_doi 10.1039/D5CC01880C
_journal_volume 61
_journal_year 2025
_chemical_formula_moiety 'C28 H34 Br2 N2 O2'
_chemical_formula_sum 'C28 H34 Br2 N2 O2'
_chemical_formula_weight 590.39
_space_group_crystal_system triclinic
_space_group_IT_number 2
_space_group_name_Hall '-P 1'
_space_group_name_H-M_alt 'P -1'
_atom_sites_solution_hydrogens geom
_atom_sites_solution_primary dual
_audit_creation_date 2025-03-19
_audit_creation_method
;
Olex2 1.5-ac6-020
(compiled 2024.02.14 svn.r2f8d729c for Rigaku Oxford Diffraction, GUI svn.r6966)
;
_audit_update_record
;
2025-03-25 deposited with the CCDC.	2025-06-04 downloaded from the CCDC.
;
_cell_angle_alpha 74.174(13)
_cell_angle_beta 89.890(8)
_cell_angle_gamma 76.786(12)
_cell_formula_units_Z 1
_cell_length_a 4.5767(4)
_cell_length_b 9.1416(19)
_cell_length_c 16.1020(16)
_cell_measurement_reflns_used 1303
_cell_measurement_temperature 100.0(5)
_cell_measurement_theta_max 72.2210
_cell_measurement_theta_min 5.1790
_cell_volume 629.67(16)
_computing_cell_refinement 'CrysAlisPro 1.171.44.85a (Rigaku OD, 2024)'
_computing_data_collection 'CrysAlisPro 1.171.44.85a (Rigaku OD, 2024)'
_computing_data_reduction 'CrysAlisPro 1.171.44.85a (Rigaku OD, 2024)'
_computing_molecular_graphics 'Olex2 1.5-ac6-020 (Dolomanov et al., 2009)'
_computing_publication_material 'Olex2 1.5-ac6-020 (Dolomanov et al., 2009)'
_computing_structure_refinement 'SHELXL 2018/3 (Sheldrick, 2015)'
_computing_structure_solution 'SHELXT 2018/2 (Sheldrick, 2018)'
_diffrn_ambient_environment N~2~
_diffrn_ambient_temperature 100.0(5)
_diffrn_detector 'Hybrid Pixel Array Detector'
_diffrn_detector_area_resol_mean 10.0000
_diffrn_detector_type 'HyPix-Arc 150'
_diffrn_measured_fraction_theta_full 0.689
_diffrn_measured_fraction_theta_max 0.651
_diffrn_measurement_details
;
List of Runs (angles in degrees, time in seconds):

  # Type    Start    End  Width  t~exp~   \w     \q     \k     \f   Frames
#--------------------------------------------------------------------------
  1  \f      6.00 115.00   1.00    1.00  52.94  75.62 -60.00    --   109
  2  \f    127.00 234.00   1.00    1.00  89.48  74.69   0.00    --   107
  3  \f    127.00 234.00   1.00    1.00  37.25  74.69 -20.00    --   107
  4  \f    246.00 356.00   1.00    1.00  52.00  74.69 -60.00    --   110
;
_diffrn_measurement_device 'four-circle diffractometer'
_diffrn_measurement_device_type 'XtaLAB Synergy, Dualflex, HyPix-Arc 150'
_diffrn_measurement_method '\f scans'
_diffrn_orient_matrix_type 'CrysAlisPro convention (1999,Acta A55,543-557)'
_diffrn_orient_matrix_UB_11 -0.3079497000
_diffrn_orient_matrix_UB_12 -0.0049966000
_diffrn_orient_matrix_UB_13 0.0379800000
_diffrn_orient_matrix_UB_21 -0.1525736000
_diffrn_orient_matrix_UB_22 0.0578331000
_diffrn_orient_matrix_UB_23 -0.0920858000
_diffrn_orient_matrix_UB_31 0.0440775000
_diffrn_orient_matrix_UB_32 -0.1707013000
_diffrn_orient_matrix_UB_33 -0.0028718000
_diffrn_radiation_monochromator mirror
_diffrn_radiation_probe x-ray
_diffrn_radiation_type 'Cu K\a'
_diffrn_radiation_wavelength 1.54184
_diffrn_reflns_av_R_equivalents 0.0570
_diffrn_reflns_av_unetI/netI 0.0649
_diffrn_reflns_Laue_measured_fraction_full 0.689
_diffrn_reflns_Laue_measured_fraction_max 0.651
_diffrn_reflns_limit_h_max 5
_diffrn_reflns_limit_h_min -5
_diffrn_reflns_limit_k_max 4
_diffrn_reflns_limit_k_min -8
_diffrn_reflns_limit_l_max 19
_diffrn_reflns_limit_l_min -19
_diffrn_reflns_number 2173
_diffrn_reflns_point_group_measured_fraction_full 0.689
_diffrn_reflns_point_group_measured_fraction_max 0.651
_diffrn_reflns_theta_full 67.684
_diffrn_reflns_theta_max 74.485
_diffrn_reflns_theta_min 2.858
_diffrn_source 'micro-focus sealed X-ray tube'
_diffrn_source_type 'PhotonJet (Cu) X-ray Source'
_exptl_absorpt_coefficient_mu 4.303
_exptl_absorpt_correction_T_max 1.00000
_exptl_absorpt_correction_T_min 0.56257
_exptl_absorpt_correction_type multi-scan
_exptl_absorpt_process_details
;
CrysAlisPro 1.171.44.85a (Rigaku Oxford Diffraction, 2024)
Empirical absorption correction using spherical harmonics,
implemented in SCALE3 ABSPACK scaling algorithm.

The crystal selected for X-ray experiment was small needle 
with dimensions 0.028 mm x 0.034 mm x 0.167 mm.
;
_exptl_crystal_colour red
_exptl_crystal_colour_primary red
_exptl_crystal_density_diffrn 1.557
_exptl_crystal_description needle
_exptl_crystal_F_000 302
_exptl_crystal_size_max 0.167
_exptl_crystal_size_mid 0.034
_exptl_crystal_size_min 0.028
_refine_diff_density_max 2.544
_refine_diff_density_min -1.309
_refine_diff_density_rms 0.209
_refine_ls_extinction_coef 0.0046(19)
_refine_ls_extinction_expression Fc^*^=kFc[1+0.001xFc^2^\l^3^/sin(2\q)]^-1/4^
_refine_ls_extinction_method 'SHELXL-2018/3 (Sheldrick 2018)'
_refine_ls_goodness_of_fit_ref 1.151
_refine_ls_hydrogen_treatment constr
_refine_ls_matrix_type full
_refine_ls_number_parameters 156
_refine_ls_number_reflns 1681
_refine_ls_number_restraints 0
_refine_ls_restrained_S_all 1.151
_refine_ls_R_factor_all 0.1062
_refine_ls_R_factor_gt 0.0999
_refine_ls_shift/su_max 0.000
_refine_ls_shift/su_mean 0.000
_refine_ls_structure_factor_coef Fsqd
_refine_ls_weighting_details 'w=1/[\s^2^(Fo^2^)+(0.1305P)^2^+12.7192P] where P=(Fo^2^+2Fc^2^)/3'
_refine_ls_weighting_scheme calc
_refine_ls_wR_factor_gt 0.2790
_refine_ls_wR_factor_ref 0.2828
_reflns_Friedel_coverage 0.000
_reflns_number_gt 1462
_reflns_number_total 1681
_reflns_threshold_expression 'I > 2\s(I)'
_cod_data_source_file d5cc01880c3.cif
_cod_data_source_block wit_ksk0401r5di-10_auto
_cod_depositor_comments 'Adding full bibliography for 7134652--7134653.cif.'
_cod_database_code 7134653
_shelx_shelxl_version_number 2018/3
_chemical_oxdiff_formula c18h28n2o6LiCl
_shelx_space_group_comment
;
The symmetry employed for this shelxl refinement is uniquely defined
by the following loop, which should always be used as a source of
symmetry information in preference to the above space-group names.
They are only intended as comments.
;
_shelx_estimated_absorpt_t_max 0.889
_shelx_estimated_absorpt_t_min 0.534
_diffrn_oxdiff_digest_od_ed
;

;
_olex2_refinement_description
;
1. Fixed Uiso
 At 1.2 times of:
  All C(H) groups, All C(H,H) groups
 At 1.5 times of:
  All C(H,H,H) groups
2.a Secondary CH2 refined with riding coordinates:
 C8(H8A,H8B), C9(H9A,H9B), C10(H10A,H10B), C11(H11A,H11B), C12(H12A,H12B),
 C13(H13A,H13B)
2.b Aromatic/amide H refined with riding coordinates:
 C2(H2), C3(H3)
2.c Idealised Me refined as rotating group:
 C14(H14A,H14B,H14C)
;
_olex2_submission_special_instructions 'No special instructions were received'
_oxdiff_exptl_absorpt_empirical_details
;
Empirical correction (ABSPACK) includes:
- Absorption correction using spherical harmonics
- Frame scaling
;
_oxdiff_exptl_absorpt_empirical_full_max 1.387
_oxdiff_exptl_absorpt_empirical_full_min 0.693

loop_
_space_group_symop_operation_xyz
'x, y, z'
'-x, -y, -z'

loop_
_atom_site_label
_atom_site_type_symbol
_atom_site_fract_x
_atom_site_fract_y
_atom_site_fract_z
_atom_site_U_iso_or_equiv
_atom_site_adp_type
_atom_site_occupancy
_atom_site_site_symmetry_order
_atom_site_calc_flag
_atom_site_refinement_flags_posn
_atom_site_refinement_flags_adp
_atom_site_refinement_flags_occupancy
_atom_site_disorder_assembly
_atom_site_disorder_group
Br1 Br 0.3740(3) 0.42158(19) 0.73700(8) 0.0315(7) Uani 1 1 d . . . . .
O1 O 1.378(2) 0.1667(12) 1.0436(5) 0.031(2) Uani 1 1 d . . . . .
N1 N 1.010(2) 0.2752(15) 0.9375(6) 0.024(3) Uani 1 1 d . . . . .
C1 C 1.189(3) 0.2826(19) 1.0061(7) 0.028(3) Uani 1 1 d . . . . .
C2 C 1.042(3) 0.1417(19) 0.9102(8) 0.030(3) Uani 1 1 d . . . . .
H2 H 1.185145 0.045430 0.933639 0.037 Uiso 1 1 calc R U . . .
C3 C 0.831(3) 0.1722(18) 0.8437(8) 0.028(3) Uani 1 1 d . . . . .
H3 H 0.800907 0.101238 0.812964 0.034 Uiso 1 1 calc R U . . .
C4 C 0.669(3) 0.328(2) 0.8292(8) 0.032(4) Uani 1 1 d . . . . .
C5 C 0.775(3) 0.3975(18) 0.8880(7) 0.024(3) Uani 1 1 d . . . . .
C6 C 0.709(3) 0.5453(17) 0.9082(7) 0.022(3) Uani 1 1 d . . . . .
C7 C 0.879(3) 0.5608(18) 0.9738(7) 0.025(3) Uani 1 1 d . . . . .
C8 C 0.460(3) 0.6712(16) 0.8506(7) 0.023(3) Uani 1 1 d . . . . .
H8A H 0.345804 0.736680 0.885123 0.027 Uiso 1 1 calc R U . . .
H8B H 0.320138 0.621448 0.827705 0.027 Uiso 1 1 calc R U . . .
C9 C 0.590(3) 0.7758(19) 0.7743(8) 0.031(4) Uani 1 1 d . . . . .
H9A H 0.722941 0.829153 0.797267 0.038 Uiso 1 1 calc R U . . .
H9B H 0.712413 0.709530 0.741498 0.038 Uiso 1 1 calc R U . . .
C10 C 0.348(3) 0.8946(17) 0.7155(8) 0.027(3) Uani 1 1 d . . . . .
H10A H 0.209657 0.950397 0.750112 0.033 Uiso 1 1 calc R U . . .
H10B H 0.232066 0.840717 0.687014 0.033 Uiso 1 1 calc R U . . .
C11 C 0.467(3) 1.0161(18) 0.6449(7) 0.028(3) Uani 1 1 d . . . . .
H11A H 0.570503 1.074927 0.673511 0.033 Uiso 1 1 calc R U . . .
H11B H 0.617100 0.959480 0.613324 0.033 Uiso 1 1 calc R U . . .
C12 C 0.222(3) 1.1332(18) 0.5793(8) 0.029(3) Uani 1 1 d . . . . .
H12A H 0.119575 1.075076 0.549927 0.035 Uiso 1 1 calc R U . . .
H12B H 0.070955 1.190012 0.610571 0.035 Uiso 1 1 calc R U . . .
C13 C 0.345(3) 1.2504(18) 0.5121(8) 0.030(3) Uani 1 1 d . . . . .
H13A H 0.514162 1.193957 0.485660 0.035 Uiso 1 1 calc R U . . .
H13B H 0.424667 1.318044 0.540404 0.035 Uiso 1 1 calc R U . . .
C14 C 0.103(3) 1.354(2) 0.4404(9) 0.036(4) Uani 1 1 d . . . . .
H14A H 0.195524 1.420600 0.395166 0.053 Uiso 1 1 calc R U . . .
H14B H -0.053091 1.418916 0.465224 0.053 Uiso 1 1 calc R U . . .
H14C H 0.012307 1.286586 0.415357 0.053 Uiso 1 1 calc R U . . .

loop_
_atom_site_aniso_label
_atom_site_aniso_U_11
_atom_site_aniso_U_22
_atom_site_aniso_U_33
_atom_site_aniso_U_23
_atom_site_aniso_U_13
_atom_site_aniso_U_12
Br1 0.0288(8) 0.0337(13) 0.0274(7) -0.0067(6) -0.0086(5) -0.0005(7)
O1 0.034(5) 0.023(7) 0.029(4) -0.007(4) -0.013(4) 0.005(5)
N1 0.019(5) 0.021(8) 0.028(5) -0.008(4) -0.004(4) 0.003(5)
C1 0.021(6) 0.041(11) 0.019(5) -0.004(5) -0.004(4) -0.006(7)
C2 0.023(6) 0.031(11) 0.033(7) -0.010(6) 0.002(5) 0.002(7)
C3 0.036(7) 0.017(11) 0.028(6) -0.006(5) -0.005(5) 0.002(7)
C4 0.020(6) 0.052(13) 0.027(6) -0.013(6) 0.002(5) -0.011(7)
C5 0.018(6) 0.031(11) 0.021(5) -0.007(5) 0.000(4) -0.001(6)
C6 0.021(6) 0.020(10) 0.024(5) -0.008(5) 0.000(4) 0.001(6)
C7 0.023(6) 0.026(10) 0.023(5) -0.008(5) 0.001(5) 0.001(7)
C8 0.021(6) 0.012(9) 0.028(6) -0.004(5) -0.005(4) 0.005(6)
C9 0.020(6) 0.036(11) 0.028(6) 0.004(6) -0.011(5) 0.000(6)
C10 0.021(6) 0.021(10) 0.031(6) -0.002(5) -0.008(5) 0.005(6)
C11 0.026(6) 0.026(10) 0.023(6) 0.000(5) -0.008(5) 0.002(6)
C12 0.025(6) 0.024(10) 0.029(6) 0.002(5) -0.008(5) 0.002(6)
C13 0.030(7) 0.023(10) 0.029(6) -0.001(5) -0.004(5) 0.000(6)
C14 0.037(8) 0.030(11) 0.032(7) -0.004(6) -0.006(6) 0.000(7)

loop_
_atom_type_symbol
_atom_type_description
_atom_type_scat_dispersion_real
_atom_type_scat_dispersion_imag
_atom_type_scat_source
C C 0.0181 0.0091 'International Tables Vol C Tables 4.2.6.8 and 6.1.1.4'
H H 0.0000 0.0000 'International Tables Vol C Tables 4.2.6.8 and 6.1.1.4'
Br Br -0.6763 1.2805 'International Tables Vol C Tables 4.2.6.8 and 6.1.1.4'
N N 0.0311 0.0180 'International Tables Vol C Tables 4.2.6.8 and 6.1.1.4'
O O 0.0492 0.0322 'International Tables Vol C Tables 4.2.6.8 and 6.1.1.4'

loop_
_geom_angle_atom_site_label_1
_geom_angle_atom_site_label_2
_geom_angle_atom_site_label_3
_geom_angle
_geom_angle_site_symmetry_1
_geom_angle_site_symmetry_3
_geom_angle_publ_flag
C1 N1 C5 126.2(13) . . ?
C2 N1 C1 122.8(12) . . ?
C2 N1 C5 111.0(11) . . ?
O1 C1 N1 118.7(14) . . ?
O1 C1 C7 126.2(11) . 2_767 ?
N1 C1 C7 115.1(11) . 2_767 ?
C3 C2 N1 108.2(13) . . ?
C2 C3 C4 107.3(13) . . ?
C3 C4 Br1 120.8(10) . . ?
C3 C4 C5 110.5(12) . . ?
C5 C4 Br1 128.5(13) . . ?
N1 C5 C4 103.0(13) . . ?
N1 C5 C6 118.5(11) . . ?
C4 C5 C6 138.5(12) . . ?
C5 C6 C8 115.1(11) . . ?
C7 C6 C5 118.2(12) . . ?
C7 C6 C8 126.7(14) . . ?
C6 C7 C1 118.0(12) . 2_767 ?
C6 C7 C7 125.4(18) . 2_767 ?
C7 C7 C1 116.6(14) 2_767 2_767 ?
C6 C8 C9 111.2(10) . . ?
C10 C9 C8 111.6(10) . . ?
C9 C10 C11 113.6(11) . . ?
C12 C11 C10 114.4(10) . . ?
C13 C12 C11 112.9(10) . . ?
C12 C13 C14 111.9(11) . . ?

loop_
_geom_bond_atom_site_label_1
_geom_bond_atom_site_label_2
_geom_bond_distance
_geom_bond_site_symmetry_2
_geom_bond_publ_flag
Br1 C4 1.883(13) . ?
O1 C1 1.212(17) . ?
N1 C1 1.400(15) . ?
N1 C2 1.38(2) . ?
N1 C5 1.417(17) . ?
C1 C7 1.52(2) 2_767 ?
C2 C3 1.368(18) . ?
C3 C4 1.40(2) . ?
C4 C5 1.417(19) . ?
C5 C6 1.44(2) . ?
C6 C7 1.369(17) . ?
C6 C8 1.518(17) . ?
C7 C7 1.45(3) 2_767 ?
C8 C9 1.545(17) . ?
C9 C10 1.481(16) . ?
C10 C11 1.550(18) . ?
C11 C12 1.534(16) . ?
C12 C13 1.509(18) . ?
C13 C14 1.545(18) . ?
